data_8102347
loop_
_publ_author_name
'Silke-Nicola Trzaska'
'Falk Olbrich'

_publ_section_title
;
 Crystal structure of carbazole - 1,4,7,10-tetraoxacyclododecane,
 C12H9N &#x00B7; C8H16O4
;
_journal_issue 4
_journal_name_full 'Zeitschrift f\"ur Kristallographie - New Crystal Structures'
_journal_page_first 457
_journal_volume 223
_journal_year 2008
_chemical_formula_moiety 'C20 H25 N O4'
_chemical_formula_sum 'C20 H25 N O4'
_chemical_formula_weight 343.41
_chemical_name_common 'HCarb &#x00B7; 12-crown-4'
_chemical_name_systematic
; 
 Carbazole-1,4,7,10-tetraoxacyclododecane
;
_chemical_temperature_decomposition 411
_space_group_IT_number 14
_symmetry_cell_setting monoclinic
_symmetry_space_group_name_Hall '-P 2yn'
_symmetry_space_group_name_H-M 'P 1 21/n 1'
_atom_sites_solution_hydrogens geom
_atom_sites_solution_primary direct
_atom_sites_solution_secondary difmap
_audit_creation_method SHELXL-97
_cell_angle_alpha 90.00
_cell_angle_beta 106.534(1)
_cell_angle_gamma 90.00
_cell_formula_units_Z 4
_cell_length_a 10.7838(5)
_cell_length_b 9.8043(5)
_cell_length_c 18.0332(9)
_cell_measurement_reflns_used 100
_cell_measurement_temperature 153
_cell_measurement_theta_max 27.00
_cell_measurement_theta_min 2.00
_cell_volume 1827.77(16)
_computing_cell_refinement 'SAINT (Bruker AXS, 1998)'
_computing_data_collection 'SMART (Bruker AXS, 1998)'
_computing_data_reduction 'SAINT (Bruker AXS, 1998)'
_computing_molecular_graphics 'SHELXTL (Bruker AXS, 1998)'
_computing_publication_material 'SHELXTL (Bruker AXS, 1998)'
_computing_structure_refinement 'SHELXL-97 (Sheldrick, 1997)'
_computing_structure_solution 'SHELXS-97 (Sheldrick, 1997)'
_diffrn_ambient_temperature 153
_diffrn_measured_fraction_theta_full 0.994
_diffrn_measured_fraction_theta_max 0.994
_diffrn_measurement_device_type 'Bruker AXS, 1998'
_diffrn_measurement_method omega-scan
_diffrn_radiation_monochromator graphite
_diffrn_radiation_source 'fine-focus sealed tube'
_diffrn_radiation_type MoK\a
_diffrn_radiation_wavelength 0.71073
_diffrn_reflns_av_R_equivalents 0.0493
_diffrn_reflns_av_sigmaI/netI 0.0329
_diffrn_reflns_limit_h_max 16
_diffrn_reflns_limit_h_min -16
_diffrn_reflns_limit_k_max 14
_diffrn_reflns_limit_k_min -14
_diffrn_reflns_limit_l_max 27
_diffrn_reflns_limit_l_min -27
_diffrn_reflns_number 48204
_diffrn_reflns_theta_full 32.53
_diffrn_reflns_theta_max 32.53
_diffrn_reflns_theta_min 1.99
_diffrn_standards_decay_% 0
_diffrn_standards_interval_count none
_diffrn_standards_interval_time none
_diffrn_standards_number none
_exptl_absorpt_coefficient_mu 0.086
_exptl_absorpt_correction_T_max 0.9871
_exptl_absorpt_correction_T_min 0.9580
_exptl_absorpt_correction_type multi-scan
_exptl_absorpt_process_details 'SADABS (Bruker AXS, 1998)'
_exptl_crystal_colour colourless
_exptl_crystal_density_diffrn 1.248
_exptl_crystal_density_meas ?
_exptl_crystal_density_method 'not measured'
_exptl_crystal_description plate
_exptl_crystal_F_000 736
_exptl_crystal_size_max 0.51
_exptl_crystal_size_mid 0.47
_exptl_crystal_size_min 0.19
_refine_diff_density_max 0.346
_refine_diff_density_min -0.211
_refine_diff_density_rms 0.045
_refine_ls_extinction_coef 0
_refine_ls_extinction_method none
_refine_ls_goodness_of_fit_ref 1.000
_refine_ls_hydrogen_treatment mixed
_refine_ls_matrix_type full
_refine_ls_number_parameters 254
_refine_ls_number_reflns 6583
_refine_ls_number_restraints 0
_refine_ls_restrained_S_all 1.000
_refine_ls_R_factor_all 0.0665
_refine_ls_R_factor_gt 0.0460
_refine_ls_shift/su_max 0.001
_refine_ls_shift/su_mean 0.000
_refine_ls_structure_factor_coef Fsqd
_refine_ls_weighting_details 'calc w=1/[\s^2^(Fo^2^)+(0.0675P)^2^+0.0000P] where P=(Fo^2^+2Fc^2^)/3'
_refine_ls_weighting_scheme calc
_refine_ls_wR_factor_gt 0.1126
_refine_ls_wR_factor_ref 0.1194
_reflns_number_gt 4523
_reflns_number_total 6583
_reflns_threshold_expression >2sigma(I)
_cod_data_source_file 1267-2407.cff
_cod_data_source_block ep8
_cod_depositor_comments
;
The following automatic conversions were performed:

'_chemical_melting_point' tag was changed to
'_chemical_temperature_decomposition' since the value had been '411 K
(decomposition)'. The value '411 K (decomposition)' was changed to
'411'.

Automatic conversion script
Id: cif_fix_values 1569 2011-02-09 13:29:24Z adriana 

The following automatic conversions were performed:

'_exptl_crystal_density_meas' value 'not measured' was changed to '?'
- the value is perceived as not measured.

Automatic conversion script
Id: cif_fix_values 3008 2015-01-20 13:52:24Z robertas 
;
_cod_original_sg_symbol_H-M P2(1)/n
_cod_database_code 8102347

loop_
_symmetry_equiv_pos_as_xyz
'x, y, z'
'-x+1/2, y+1/2, -z+1/2'
'-x, -y, -z'
'x-1/2, -y-1/2, z-1/2'

loop_
_atom_site_label
_atom_site_type_symbol
_atom_site_fract_x
_atom_site_fract_y
_atom_site_fract_z
_atom_site_U_iso_or_equiv
_atom_site_adp_type
_atom_site_occupancy
_atom_site_symmetry_multiplicity
_atom_site_calc_flag
_atom_site_refinement_flags
_atom_site_disorder_assembly
_atom_site_disorder_group
N N 0.47434(7) 0.52029(8) 0.72574(4) 0.03006(16) Uani 1 1 d . . .
H1 H 0.5292(11) 0.4587(12) 0.7286(6) 0.045(3) Uiso 1 1 d . . .
C11 C 0.41505(8) 0.58705(9) 0.65707(5) 0.02871(18) Uani 1 1 d . . .
C12 C 0.34747(8) 0.70189(9) 0.67330(5) 0.02833(18) Uani 1 1 d . . .
C13 C 0.28094(8) 0.78688(10) 0.61253(5) 0.0353(2) Uani 1 1 d . . .
H13 H 0.2355 0.8646 0.6224 0.039(3) Uiso 1 1 calc R . .
C14 C 0.28245(9) 0.75589(11) 0.53777(6) 0.0409(2) Uani 1 1 d . . .
H14 H 0.2373 0.8128 0.4962 0.041(3) Uiso 1 1 calc R . .
C15 C 0.34960(9) 0.64182(11) 0.52284(5) 0.0405(2) Uani 1 1 d . . .
H15 H 0.3491 0.6227 0.4711 0.044(3) Uiso 1 1 calc R . .
C16 C 0.41688(8) 0.55605(10) 0.58181(5) 0.0347(2) Uani 1 1 d . . .
H16 H 0.4626 0.4790 0.5714 0.038(3) Uiso 1 1 calc R . .
C17 C 0.44808(8) 0.58973(8) 0.78642(5) 0.02774(17) Uani 1 1 d . . .
C18 C 0.36875(8) 0.70367(8) 0.75629(5) 0.02759(17) Uani 1 1 d . . .
C19 C 0.32830(8) 0.78960(10) 0.80695(5) 0.0336(2) Uani 1 1 d . . .
H19 H 0.2751 0.8663 0.7877 0.037(3) Uiso 1 1 calc R . .
C20 C 0.36689(9) 0.76127(10) 0.88528(5) 0.0384(2) Uani 1 1 d . . .
H20 H 0.3404 0.8195 0.9201 0.043(3) Uiso 1 1 calc R . .
C21 C 0.44478(9) 0.64740(10) 0.91396(5) 0.0379(2) Uani 1 1 d . . .
H21 H 0.4695 0.6297 0.9680 0.040(3) Uiso 1 1 calc R . .
C22 C 0.48646(8) 0.56013(9) 0.86549(5) 0.03360(19) Uani 1 1 d . . .
H22 H 0.5391 0.4832 0.8852 0.037(3) Uiso 1 1 calc R . .
O1 O 0.62311(6) 0.31636(6) 0.66607(4) 0.03523(16) Uani 1 1 d . . .
O2 O 0.76060(6) 0.38154(6) 0.82501(3) 0.03352(15) Uani 1 1 d . . .
O3 O 0.63055(7) 0.24424(7) 0.92789(4) 0.03881(17) Uani 1 1 d . . .
O4 O 0.55815(6) 0.12557(7) 0.77320(4) 0.03873(16) Uani 1 1 d . . .
C1 C 0.75877(9) 0.34214(11) 0.69425(5) 0.0382(2) Uani 1 1 d . . .
H1A H 0.7743 0.4408 0.6893 0.048(3) Uiso 1 1 calc R . .
H1B H 0.8035 0.2923 0.6616 0.043(3) Uiso 1 1 calc R . .
C2 C 0.81635(9) 0.30026(10) 0.77705(5) 0.0362(2) Uani 1 1 d . . .
H2A H 0.7985 0.2026 0.7834 0.033(3) Uiso 1 1 calc R . .
H2B H 0.9113 0.3135 0.7922 0.044(3) Uiso 1 1 calc R . .
C3 C 0.81477(10) 0.35241(10) 0.90515(5) 0.0393(2) Uani 1 1 d . . .
H3A H 0.7972 0.4301 0.9358 0.046(3) Uiso 1 1 calc R . .
H3B H 0.9098 0.3439 0.9162 0.047(3) Uiso 1 1 calc R . .
C4 C 0.76257(9) 0.22375(10) 0.93103(6) 0.0383(2) Uani 1 1 d . . .
H4A H 0.7700 0.1470 0.8969 0.042(3) Uiso 1 1 calc R . .
H4B H 0.8133 0.2008 0.9845 0.048(3) Uiso 1 1 calc R . .
C5 C 0.54753(10) 0.12952(10) 0.90397(6) 0.0419(2) Uani 1 1 d . . .
H5A H 0.4864 0.1241 0.9357 0.050(3) Uiso 1 1 calc R . .
H5B H 0.5999 0.0450 0.9125 0.049(3) Uiso 1 1 calc R . .
C6 C 0.47267(9) 0.13958(11) 0.82003(6) 0.0413(2) Uani 1 1 d . . .
H6A H 0.4062 0.0670 0.8070 0.053(3) Uiso 1 1 calc R . .
H6B H 0.4282 0.2289 0.8099 0.046(3) Uiso 1 1 calc R . .
C7 C 0.49319(10) 0.13389(11) 0.69251(6) 0.0446(2) Uani 1 1 d . . .
H7A H 0.4222 0.2014 0.6834 0.052(3) Uiso 1 1 calc R . .
H7B H 0.4554 0.0441 0.6733 0.062(4) Uiso 1 1 calc R . .
C8 C 0.58861(10) 0.17609(10) 0.65038(5) 0.0401(2) Uani 1 1 d . . .
H8A H 0.6670 0.1185 0.6672 0.041(3) Uiso 1 1 calc R . .
H8B H 0.5502 0.1630 0.5941 0.048(3) Uiso 1 1 calc R . .

loop_
_atom_site_aniso_label
_atom_site_aniso_U_11
_atom_site_aniso_U_22
_atom_site_aniso_U_33
_atom_site_aniso_U_23
_atom_site_aniso_U_13
_atom_site_aniso_U_12
N 0.0302(4) 0.0277(4) 0.0323(4) -0.0007(3) 0.0090(3) 0.0044(3)
C11 0.0244(4) 0.0303(4) 0.0311(4) -0.0014(3) 0.0075(3) -0.0028(3)
C12 0.0226(4) 0.0303(4) 0.0318(4) 0.0001(3) 0.0073(3) -0.0015(3)
C13 0.0280(4) 0.0385(5) 0.0390(5) 0.0051(4) 0.0090(4) 0.0056(4)
C14 0.0334(5) 0.0529(6) 0.0343(5) 0.0101(4) 0.0062(4) 0.0042(4)
C15 0.0379(5) 0.0535(6) 0.0299(4) 0.0003(4) 0.0094(4) -0.0010(4)
C16 0.0336(5) 0.0379(5) 0.0327(4) -0.0044(4) 0.0098(4) 0.0004(4)
C17 0.0245(4) 0.0274(4) 0.0313(4) -0.0016(3) 0.0077(3) -0.0029(3)
C18 0.0229(4) 0.0279(4) 0.0317(4) -0.0011(3) 0.0074(3) -0.0020(3)
C19 0.0298(4) 0.0328(5) 0.0389(5) -0.0040(4) 0.0110(4) 0.0013(3)
C20 0.0390(5) 0.0417(5) 0.0362(5) -0.0090(4) 0.0134(4) -0.0015(4)
C21 0.0386(5) 0.0449(5) 0.0292(4) -0.0011(4) 0.0082(4) -0.0039(4)
C22 0.0317(4) 0.0347(5) 0.0324(4) 0.0029(3) 0.0060(3) -0.0012(4)
O1 0.0388(4) 0.0309(3) 0.0344(3) -0.0001(2) 0.0079(3) 0.0087(3)
O2 0.0363(3) 0.0314(3) 0.0319(3) 0.0030(2) 0.0081(3) 0.0020(3)
O3 0.0435(4) 0.0366(4) 0.0394(4) -0.0013(3) 0.0166(3) 0.0027(3)
O4 0.0363(3) 0.0428(4) 0.0375(4) -0.0010(3) 0.0112(3) 0.0020(3)
C1 0.0397(5) 0.0401(5) 0.0385(5) 0.0045(4) 0.0173(4) 0.0033(4)
C2 0.0291(4) 0.0407(5) 0.0394(5) 0.0029(4) 0.0106(4) 0.0059(4)
C3 0.0394(5) 0.0407(5) 0.0331(5) 0.0014(4) 0.0027(4) -0.0036(4)
C4 0.0398(5) 0.0386(5) 0.0349(5) 0.0072(4) 0.0082(4) 0.0047(4)
C5 0.0469(6) 0.0383(5) 0.0471(5) 0.0062(4) 0.0239(4) -0.0009(4)
C6 0.0339(5) 0.0421(6) 0.0511(6) 0.0001(4) 0.0172(4) -0.0042(4)
C7 0.0435(6) 0.0448(6) 0.0406(5) -0.0057(4) 0.0040(4) -0.0052(4)
C8 0.0506(6) 0.0346(5) 0.0330(5) -0.0063(4) 0.0088(4) 0.0050(4)

loop_
_atom_type_symbol
_atom_type_description
_atom_type_scat_dispersion_real
_atom_type_scat_dispersion_imag
_atom_type_scat_source
C C 0.0033 0.0016 'International Tables Vol C Tables 4.2.6.8 and 6.1.1.4'
H H 0.0000 0.0000 'International Tables Vol C Tables 4.2.6.8 and 6.1.1.4'
N N 0.0061 0.0033 'International Tables Vol C Tables 4.2.6.8 and 6.1.1.4'
O O 0.0106 0.0060 'International Tables Vol C Tables 4.2.6.8 and 6.1.1.4'

loop_
_geom_angle_atom_site_label_1
_geom_angle_atom_site_label_2
_geom_angle_atom_site_label_3
_geom_angle
_geom_angle_site_symmetry_1
_geom_angle_site_symmetry_3
_geom_angle_publ_flag
C17 N C11 109.14(7) . . ?
C17 N H1 127.3(7) . . ?
C11 N H1 122.4(7) . . ?
N C11 C16 129.44(8) . . ?
N C11 C12 108.93(7) . . ?
C16 C11 C12 121.62(8) . . ?
C13 C12 C11 119.36(8) . . ?
C13 C12 C18 134.15(8) . . ?
C11 C12 C18 106.48(7) . . ?
C14 C13 C12 119.02(9) . . ?
C14 C13 H13 120.5 . . ?
C12 C13 H13 120.5 . . ?
C13 C14 C15 120.79(9) . . ?
C13 C14 H14 119.6 . . ?
C15 C14 H14 119.6 . . ?
C16 C15 C14 121.55(9) . . ?
C16 C15 H15 119.2 . . ?
C14 C15 H15 119.2 . . ?
C15 C16 C11 117.65(9) . . ?
C15 C16 H16 121.2 . . ?
C11 C16 H16 121.2 . . ?
N C17 C22 129.52(8) . . ?
N C17 C18 108.74(7) . . ?
C22 C17 C18 121.73(8) . . ?
C19 C18 C17 119.33(8) . . ?
C19 C18 C12 133.96(8) . . ?
C17 C18 C12 106.71(7) . . ?
C20 C19 C18 119.12(8) . . ?
C20 C19 H19 120.4 . . ?
C18 C19 H19 120.4 . . ?
C19 C20 C21 120.71(9) . . ?
C19 C20 H20 119.6 . . ?
C21 C20 H20 119.6 . . ?
C22 C21 C20 121.71(8) . . ?
C22 C21 H21 119.1 . . ?
C20 C21 H21 119.1 . . ?
C21 C22 C17 117.40(8) . . ?
C21 C22 H22 121.3 . . ?
C17 C22 H22 121.3 . . ?
C1 O1 C8 115.00(7) . . ?
C1 O1 H1 106.2(3) . . ?
C8 O1 H1 125.1(3) . . ?
C3 O2 C2 112.37(7) . . ?
C4 O3 C5 115.83(7) . . ?
C6 O4 C7 112.76(8) . . ?
O1 C1 C2 113.41(8) . . ?
O1 C1 H1A 108.9 . . ?
C2 C1 H1A 108.9 . . ?
O1 C1 H1B 108.9 . . ?
C2 C1 H1B 108.9 . . ?
H1A C1 H1B 107.7 . . ?
O2 C2 C1 108.86(7) . . ?
O2 C2 H2A 109.9 . . ?
C1 C2 H2A 109.9 . . ?
O2 C2 H2B 109.9 . . ?
C1 C2 H2B 109.9 . . ?
H2A C2 H2B 108.3 . . ?
O2 C3 C4 113.57(7) . . ?
O2 C3 H3A 108.9 . . ?
C4 C3 H3A 108.9 . . ?
O2 C3 H3B 108.9 . . ?
C4 C3 H3B 108.9 . . ?
H3A C3 H3B 107.7 . . ?
O3 C4 C3 109.08(8) . . ?
O3 C4 H4A 109.9 . . ?
C3 C4 H4A 109.9 . . ?
O3 C4 H4B 109.9 . . ?
C3 C4 H4B 109.9 . . ?
H4A C4 H4B 108.3 . . ?
O3 C5 C6 111.36(8) . . ?
O3 C5 H5A 109.4 . . ?
C6 C5 H5A 109.4 . . ?
O3 C5 H5B 109.4 . . ?
C6 C5 H5B 109.4 . . ?
H5A C5 H5B 108.0 . . ?
O4 C6 C5 109.79(8) . . ?
O4 C6 H6A 109.7 . . ?
C5 C6 H6A 109.7 . . ?
O4 C6 H6B 109.7 . . ?
C5 C6 H6B 109.7 . . ?
H6A C6 H6B 108.2 . . ?
O4 C7 C8 108.89(8) . . ?
O4 C7 H7A 109.9 . . ?
C8 C7 H7A 109.9 . . ?
O4 C7 H7B 109.9 . . ?
C8 C7 H7B 109.9 . . ?
H7A C7 H7B 108.3 . . ?
O1 C8 C7 109.99(8) . . ?
O1 C8 H8A 109.7 . . ?
C7 C8 H8A 109.7 . . ?
O1 C8 H8B 109.7 . . ?
C7 C8 H8B 109.7 . . ?
H8A C8 H8B 108.2 . . ?

loop_
_geom_bond_atom_site_label_1
_geom_bond_atom_site_label_2
_geom_bond_distance
_geom_bond_site_symmetry_2
_geom_bond_publ_flag
N C17 1.3847(11) . ?
N C11 1.3857(11) . ?
N H1 0.836(12) . ?
C11 C16 1.3963(12) . ?
C11 C12 1.4163(12) . ?
C12 C13 1.4008(12) . ?
C12 C18 1.4481(12) . ?
C13 C14 1.3867(13) . ?
C13 H13 0.9500 . ?
C14 C15 1.3994(14) . ?
C14 H14 0.9500 . ?
C15 C16 1.3875(13) . ?
C15 H15 0.9500 . ?
C16 H16 0.9500 . ?
C17 C22 1.3973(11) . ?
C17 C18 1.4179(12) . ?
C18 C19 1.4006(12) . ?
C19 C20 1.3824(13) . ?
C19 H19 0.9500 . ?
C20 C21 1.4044(14) . ?
C20 H20 0.9500 . ?
C21 C22 1.3863(13) . ?
C21 H21 0.9500 . ?
C22 H22 0.9500 . ?
O1 C1 1.4280(12) . ?
O1 C8 1.4317(11) . ?
O2 C3 1.4250(11) . ?
O2 C2 1.4285(11) . ?
O3 C4 1.4229(12) . ?
O3 C5 1.4258(12) . ?
O4 C6 1.4231(12) . ?
O4 C7 1.4263(12) . ?
C1 C2 1.5019(13) . ?
C1 H1A 0.9900 . ?
C1 H1B 0.9900 . ?
C2 H2A 0.9900 . ?
C2 H2B 0.9900 . ?
C3 C4 1.5084(14) . ?
C3 H3A 0.9900 . ?
C3 H3B 0.9900 . ?
C4 H4A 0.9900 . ?
C4 H4B 0.9900 . ?
C5 C6 1.5023(14) . ?
C5 H5A 0.9900 . ?
C5 H5B 0.9900 . ?
C6 H6A 0.9900 . ?
C6 H6B 0.9900 . ?
C7 C8 1.5008(15) . ?
C7 H7A 0.9900 . ?
C7 H7B 0.9900 . ?
C8 H8A 0.9900 . ?
C8 H8B 0.9900 . ?

loop_
_geom_torsion_atom_site_label_1
_geom_torsion_atom_site_label_2
_geom_torsion_atom_site_label_3
_geom_torsion_atom_site_label_4
_geom_torsion
_geom_torsion_site_symmetry_1
_geom_torsion_site_symmetry_2
_geom_torsion_site_symmetry_3
_geom_torsion_site_symmetry_4
_geom_torsion_publ_flag
C17 N C11 C16 178.57(9) . . . . ?
C17 N C11 C12 -0.61(9) . . . . ?
N C11 C12 C13 179.12(7) . . . . ?
C16 C11 C12 C13 -0.13(13) . . . . ?
N C11 C12 C18 0.41(9) . . . . ?
C16 C11 C12 C18 -178.84(8) . . . . ?
C11 C12 C13 C14 0.31(13) . . . . ?
C18 C12 C13 C14 178.59(9) . . . . ?
C12 C13 C14 C15 -0.22(14) . . . . ?
C13 C14 C15 C16 -0.07(15) . . . . ?
C14 C15 C16 C11 0.25(14) . . . . ?
N C11 C16 C15 -179.24(9) . . . . ?
C12 C11 C16 C15 -0.15(13) . . . . ?
C11 N C17 C22 179.55(8) . . . . ?
C11 N C17 C18 0.56(9) . . . . ?
N C17 C18 C19 179.53(7) . . . . ?
C22 C17 C18 C19 0.45(12) . . . . ?
N C17 C18 C12 -0.30(9) . . . . ?
C22 C17 C18 C12 -179.38(8) . . . . ?
C13 C12 C18 C19 1.70(17) . . . . ?
C11 C12 C18 C19 -179.86(9) . . . . ?
C13 C12 C18 C17 -178.50(9) . . . . ?
C11 C12 C18 C17 -0.07(9) . . . . ?
C17 C18 C19 C20 0.06(13) . . . . ?
C12 C18 C19 C20 179.84(9) . . . . ?
C18 C19 C20 C21 -0.49(14) . . . . ?
C19 C20 C21 C22 0.44(14) . . . . ?
C20 C21 C22 C17 0.07(14) . . . . ?
N C17 C22 C21 -179.38(8) . . . . ?
C18 C17 C22 C21 -0.50(13) . . . . ?
C8 O1 C1 C2 -74.43(10) . . . . ?
H1 O1 C1 C2 68.3(3) . . . . ?
C3 O2 C2 C1 -177.24(7) . . . . ?
O1 C1 C2 O2 -64.10(10) . . . . ?
C2 O2 C3 C4 -78.23(10) . . . . ?
C5 O3 C4 C3 143.20(8) . . . . ?
O2 C3 C4 O3 -68.59(11) . . . . ?
C4 O3 C5 C6 -99.29(9) . . . . ?
C7 O4 C6 C5 179.88(8) . . . . ?
O3 C5 C6 O4 68.26(10) . . . . ?
C6 O4 C7 C8 156.80(8) . . . . ?
C1 O1 C8 C7 126.34(8) . . . . ?
H1 O1 C8 C7 -8.4(3) . . . . ?
O4 C7 C8 O1 -71.51(10) . . . . ?

loop_
_cod_related_entry_id
_cod_related_entry_database
_cod_related_entry_code
1 ChemSpider 30653948
